data_4505671
loop_
_publ_author_name
'Pigge, F. Christopher'
'Burgard, Michael D.'
'Rath, Nigam P.'

_publ_section_title
;
 1,3,5-Triaroylbenzenes as Ligands:&#x2009; Synthesis and Characterization
 of Three New Coordination Polymers from the Tritopic Ligand
 1,3,5-Tris(4,4&#x2018;,4&#x2018;&#x2009;&#x2018;-tricyanobenzoyl)benzene
 and Ag(I)X (X = OSO2CF3, BF4, or PF6)
;
_journal_issue 3
_journal_name_full 'Crystal Growth &amp; Design'
_journal_page_first 331
_journal_paper_doi 10.1021/cg025614p
_journal_volume 3
_journal_year 2003
_chemical_formula_sum 'C32 H18 Ag F3 N4 O8 S'
_chemical_formula_weight 783.43
_chemical_name_systematic
; 
 ? 
;
_space_group_IT_number 9
_symmetry_cell_setting monoclinic
_symmetry_space_group_name_Hall 'C -2yc'
_symmetry_space_group_name_H-M 'C 1 c 1'
_atom_sites_solution_hydrogens geom
_atom_sites_solution_primary direct
_atom_sites_solution_secondary difmap
_audit_creation_method SHELXL-97
_cell_angle_alpha 90.00
_cell_angle_beta 113.479(5)
_cell_angle_gamma 90.00
_cell_formula_units_Z 4
_cell_length_a 17.4002(13)
_cell_length_b 11.1573(7)
_cell_length_c 17.4202(13)
_cell_measurement_reflns_used 11697
_cell_measurement_temperature 223(2)
_cell_measurement_theta_max 27.9
_cell_measurement_theta_min 2.2
_cell_volume 3101.9(4)
_computing_cell_refinement 'Bruker SMART'
_computing_data_collection 'Bruker SMART'
_computing_data_reduction 'Bruker SAINT'
_computing_molecular_graphics 'Bruker SHELXTL'
_computing_publication_material 'Bruker SHELXTL'
_computing_structure_refinement 'SHELXTL (Sheldrick, 1999)'
_computing_structure_solution 'SHELXTL (Sheldrick, 1999)'
_diffrn_ambient_temperature 223(2)
_diffrn_measured_fraction_theta_full 0.997
_diffrn_measured_fraction_theta_max 0.997
_diffrn_measurement_device_type 'CCD area detector'
_diffrn_measurement_method 'phi and omega scans'
_diffrn_radiation_monochromator graphite
_diffrn_radiation_source 'normal-focus sealed tube'
_diffrn_radiation_type MoK\a
_diffrn_radiation_wavelength 0.71073
_diffrn_reflns_av_R_equivalents 0.032
_diffrn_reflns_av_sigmaI/netI 0.0332
_diffrn_reflns_limit_h_max 22
_diffrn_reflns_limit_h_min -22
_diffrn_reflns_limit_k_max 14
_diffrn_reflns_limit_k_min -14
_diffrn_reflns_limit_l_max 22
_diffrn_reflns_limit_l_min -22
_diffrn_reflns_number 25206
_diffrn_reflns_theta_full 27.99
_diffrn_reflns_theta_max 27.99
_diffrn_reflns_theta_min 2.23
_exptl_absorpt_coefficient_mu 0.795
_exptl_absorpt_correction_T_max 0.9539
_exptl_absorpt_correction_T_min 0.8081
_exptl_absorpt_correction_type emprical
_exptl_absorpt_process_details sadabs
_exptl_crystal_colour colorless
_exptl_crystal_density_diffrn 1.678
_exptl_crystal_density_meas ?
_exptl_crystal_density_method 'not measured'
_exptl_crystal_description plate
_exptl_crystal_F_000 1568
_exptl_crystal_size_max 0.28
_exptl_crystal_size_mid 0.10
_exptl_crystal_size_min 0.06
_refine_diff_density_max 0.632
_refine_diff_density_min -0.370
_refine_diff_density_rms 0.052
_refine_ls_abs_structure_details 'Flack H D (1983), Acta Cryst. A39, 876-881'
_refine_ls_abs_structure_Flack 0.036(17)
_refine_ls_extinction_method none
_refine_ls_goodness_of_fit_ref 1.034
_refine_ls_hydrogen_treatment noref
_refine_ls_matrix_type full
_refine_ls_number_parameters 442
_refine_ls_number_reflns 7324
_refine_ls_number_restraints 2
_refine_ls_restrained_S_all 1.034
_refine_ls_R_factor_all 0.0520
_refine_ls_R_factor_gt 0.0394
_refine_ls_shift/su_max 0.000
_refine_ls_shift/su_mean 0.000
_refine_ls_structure_factor_coef Fsqd
_refine_ls_weighting_details 'calc w=1/[\s^2^(Fo^2^)+(0.0355P)^2^+2.4099P] where P=(Fo^2^+2Fc^2^)/3'
_refine_ls_weighting_scheme calc
_refine_ls_wR_factor_gt 0.0763
_refine_ls_wR_factor_ref 0.0799
_reflns_number_gt 6206
_reflns_number_total 7324
_reflns_threshold_expression >2sigma(I)
_cod_data_source_file cg025614psi20021201_075800.cif
_cod_data_source_block cmpd4
_cod_depositor_comments
;
The following automatic conversions were performed:

'_symmetry_cell_setting' value 'Monoclinic' changed to 'monoclinic'
according to /home/saulius/struct/CIF-dictionaries/cif_core.dic
dictionary named 'cif_core.dic' version 2.4.1 from 2010-06-29.

Automatic conversion script
Id: cif_fix_values 1715 2011-07-08 13:25:40Z adriana 

The following automatic conversions were performed:

'_exptl_crystal_density_meas' value 'no' was changed to '?' - the
value is perceived as not measured.

Automatic conversion script
Id: cif_fix_values 3008 2015-01-20 13:52:24Z robertas 
;
_cod_original_sg_symbol_H-M Cc
_cod_database_code 4505671

loop_
_symmetry_equiv_pos_as_xyz
'x, y, z'
'x, -y, z+1/2'
'x+1/2, y+1/2, z'
'x+1/2, -y+1/2, z+1/2'

loop_
_atom_site_label
_atom_site_type_symbol
_atom_site_fract_x
_atom_site_fract_y
_atom_site_fract_z
_atom_site_U_iso_or_equiv
_atom_site_adp_type
_atom_site_occupancy
_atom_site_symmetry_multiplicity
_atom_site_calc_flag
_atom_site_refinement_flags
Ag1 Ag 0.10629(2) 0.26823(2) 0.69175(2) 0.05852(10) Uani 1 1 d .
S1 S -0.09379(6) 0.38124(9) 0.68633(6) 0.0519(2) Uani 1 1 d .
O1 O -0.04133(18) 0.3673(3) 0.63933(19) 0.0676(8) Uani 1 1 d .
O2 O -0.0527(3) 0.3696(3) 0.7750(2) 0.0808(10) Uani 1 1 d .
O3 O -0.1724(2) 0.3194(3) 0.6517(2) 0.0794(10) Uani 1 1 d .
O4 O 0.49124(14) 0.58134(18) 0.44344(15) 0.0403(5) Uani 1 1 d .
O5 O 0.60338(18) 1.0021(3) 0.4406(2) 0.0429(5) Uani 1 1 d .
O6 O 0.17966(14) 0.9122(2) 0.37489(19) 0.0498(6) Uani 1 1 d .
O1S O 0.34722(19) 0.4673(3) 0.7672(2) 0.0715(8) Uani 1 1 d .
O2S O 0.4397(3) 0.3744(4) 0.7391(2) 0.0978(13) Uani 1 1 d .
N1 N 0.1889(2) 0.3003(4) 0.6037(2) 0.0647(10) Uani 1 1 d .
N2 N 0.5928(2) 1.5773(3) 0.66007(18) 0.0476(8) Uani 1 1 d .
N3 N 0.1495(2) 1.5678(3) 0.2655(3) 0.0623(10) Uani 1 1 d .
N1S N 0.4136(2) 0.4629(3) 0.7606(2) 0.0550(8) Uani 1 1 d .
C1 C -0.1228(4) 0.5373(4) 0.6731(4) 0.0769(15) Uani 1 1 d .
C2 C 0.2322(2) 0.3495(4) 0.5798(3) 0.0483(9) Uani 1 1 d .
C3 C 0.2847(2) 0.4184(3) 0.5490(2) 0.0388(7) Uani 1 1 d .
C4 C 0.3239(2) 0.3642(3) 0.5022(2) 0.0407(8) Uani 1 1 d .
H4 H 0.3184 0.2812 0.4920 0.049 Uiso 1 1 calc R
C5 C 0.37081(19) 0.4326(2) 0.47070(19) 0.0345(7) Uani 1 1 d .
H5 H 0.3981 0.3962 0.4398 0.041 Uiso 1 1 calc R
C6 C 0.37774(19) 0.5563(3) 0.4849(2) 0.0300(7) Uani 1 1 d .
C7 C 0.3390(2) 0.6096(3) 0.5323(2) 0.0367(7) Uani 1 1 d .
H7 H 0.3445 0.6925 0.5426 0.044 Uiso 1 1 calc R
C8 C 0.2924(2) 0.5409(3) 0.5642(2) 0.0402(7) Uani 1 1 d .
H8 H 0.2661 0.5770 0.5961 0.048 Uiso 1 1 calc R
C9 C 0.43228(18) 0.6279(2) 0.45281(19) 0.0292(6) Uani 1 1 d .
C10 C 0.41557(19) 0.7599(2) 0.43754(19) 0.0282(6) Uani 1 1 d .
C11 C 0.48391(18) 0.8347(2) 0.45310(18) 0.0279(6) Uani 1 1 d .
H11 H 0.5377 0.8018 0.4680 0.033 Uiso 1 1 calc R
C12 C 0.47282(18) 0.9585(2) 0.44660(18) 0.0291(6) Uani 1 1 d .
C13 C 0.39317(18) 1.0067(2) 0.42233(18) 0.0279(6) Uani 1 1 d .
H13 H 0.3862 1.0903 0.4205 0.033 Uiso 1 1 calc R
C14 C 0.32303(19) 0.9318(3) 0.40047(19) 0.0282(7) Uani 1 1 d .
C15 C 0.33538(18) 0.8077(2) 0.40932(19) 0.0284(6) Uani 1 1 d .
H15 H 0.2890 0.7564 0.3961 0.034 Uiso 1 1 calc R
C16 C 0.54831(18) 1.0364(2) 0.46208(19) 0.0305(6) Uani 1 1 d .
C17 C 0.55601(18) 1.1550(2) 0.50548(19) 0.0291(6) Uani 1 1 d .
C18 C 0.6010(2) 1.2465(3) 0.4873(2) 0.0383(7) Uani 1 1 d .
H18 H 0.6234 1.2340 0.4468 0.046 Uiso 1 1 calc R
C19 C 0.6129(2) 1.3552(3) 0.5283(2) 0.0389(7) Uani 1 1 d .
H19 H 0.6422 1.4175 0.5156 0.047 Uiso 1 1 calc R
C20 C 0.5803(2) 1.3706(2) 0.58945(19) 0.0331(7) Uani 1 1 d .
C21 C 0.5370(2) 1.2792(3) 0.6097(2) 0.0368(7) Uani 1 1 d .
H21 H 0.5162 1.2906 0.6514 0.044 Uiso 1 1 calc R
C22 C 0.5250(2) 1.1702(3) 0.5668(2) 0.0342(8) Uani 1 1 d .
H22 H 0.4960 1.1075 0.5795 0.041 Uiso 1 1 calc R
C23 C 0.5884(2) 1.4864(3) 0.6302(2) 0.0383(7) Uani 1 1 d .
C24 C 0.23481(19) 0.9775(3) 0.3734(2) 0.0323(6) Uani 1 1 d .
C25 C 0.21454(18) 1.1058(2) 0.34553(19) 0.0290(6) Uani 1 1 d .
C26 C 0.25246(19) 1.1655(3) 0.29931(19) 0.0327(7) Uani 1 1 d .
H26 H 0.2916 1.1249 0.2841 0.039 Uiso 1 1 calc R
C27 C 0.2330(2) 1.2837(3) 0.2758(2) 0.0366(7) Uani 1 1 d .
H27 H 0.2582 1.3239 0.2444 0.044 Uiso 1 1 calc R
C28 C 0.1750(2) 1.3420(3) 0.2998(2) 0.0351(8) Uani 1 1 d .
C29 C 0.1341(2) 1.2834(3) 0.3425(2) 0.0376(7) Uani 1 1 d .
H29 H 0.0937 1.3237 0.3560 0.045 Uiso 1 1 calc R
C30 C 0.1535(2) 1.1640(3) 0.3654(2) 0.0348(7) Uani 1 1 d .
H30 H 0.1258 1.1228 0.3941 0.042 Uiso 1 1 calc R
C31 C 0.1592(2) 1.4690(3) 0.2803(3) 0.0455(8) Uani 1 1 d .
C1S C 0.4657(3) 0.5716(4) 0.7801(3) 0.0734(13) Uani 1 1 d .
H1S1 H 0.4566 0.6169 0.8233 0.110 Uiso 1 1 calc R
H1S2 H 0.4505 0.6204 0.7301 0.110 Uiso 1 1 calc R
H1S3 H 0.5242 0.5492 0.7997 0.110 Uiso 1 1 calc R
F1 F -0.1755(2) 0.5637(2) 0.7083(2) 0.1033(12) Uani 1 1 d .
F2 F -0.1599(3) 0.5663(4) 0.5928(3) 0.1297(16) Uani 1 1 d .
F3 F -0.0534(3) 0.6054(3) 0.7066(3) 0.1287(15) Uani 1 1 d .

loop_
_atom_site_aniso_label
_atom_site_aniso_U_11
_atom_site_aniso_U_22
_atom_site_aniso_U_33
_atom_site_aniso_U_23
_atom_site_aniso_U_13
_atom_site_aniso_U_12
Ag1 0.0784(2) 0.03029(11) 0.0792(2) -0.01950(16) 0.04432(17) -0.01670(17)
S1 0.0603(6) 0.0482(5) 0.0579(6) -0.0104(4) 0.0351(5) -0.0018(4)
O1 0.0633(18) 0.081(2) 0.0730(19) -0.0194(16) 0.0422(16) -0.0002(15)
O2 0.106(3) 0.082(2) 0.059(2) -0.0004(18) 0.038(2) 0.008(2)
O3 0.083(2) 0.073(2) 0.102(2) -0.0408(19) 0.058(2) -0.0319(18)
O4 0.0400(13) 0.0286(11) 0.0576(15) 0.0027(10) 0.0252(12) 0.0037(9)
O5 0.0362(11) 0.0324(9) 0.0669(14) -0.0082(9) 0.0276(10) -0.0015(8)
O6 0.0335(13) 0.0329(11) 0.088(2) 0.0133(12) 0.0292(13) 0.0011(10)
O1S 0.0497(18) 0.090(2) 0.074(2) -0.0008(18) 0.0237(16) 0.0013(16)
O2S 0.112(3) 0.087(3) 0.092(3) -0.020(2) 0.038(2) 0.033(2)
N1 0.055(2) 0.077(2) 0.068(2) 0.0152(18) 0.0309(19) -0.0174(18)
N2 0.067(2) 0.0299(14) 0.0491(19) -0.0063(11) 0.0267(17) -0.0072(13)
N3 0.068(2) 0.0346(16) 0.092(3) 0.0158(16) 0.039(2) 0.0151(15)
N1S 0.055(2) 0.067(2) 0.0410(19) 0.0055(16) 0.0164(16) 0.0154(17)
C1 0.120(4) 0.055(2) 0.096(4) 0.010(2) 0.085(4) 0.005(3)
C2 0.043(2) 0.0477(19) 0.051(2) 0.0048(17) 0.0162(18) -0.0080(17)
C3 0.0292(16) 0.0428(17) 0.040(2) 0.0113(14) 0.0096(15) -0.0048(13)
C4 0.0412(18) 0.0271(15) 0.049(2) 0.0030(13) 0.0126(16) -0.0061(13)
C5 0.0374(17) 0.0256(13) 0.0397(19) 0.0010(12) 0.0144(15) -0.0013(12)
C6 0.0312(17) 0.0232(14) 0.0329(17) 0.0027(12) 0.0098(14) 0.0004(12)
C7 0.0456(19) 0.0269(13) 0.0376(18) 0.0001(12) 0.0164(15) -0.0024(13)
C8 0.0404(18) 0.0431(17) 0.0382(19) 0.0007(14) 0.0170(16) 0.0006(14)
C9 0.0290(15) 0.0226(13) 0.0333(17) 0.0007(11) 0.0096(13) 0.0009(11)
C10 0.0309(15) 0.0240(12) 0.0299(15) -0.0012(11) 0.0122(12) -0.0004(11)
C11 0.0280(16) 0.0254(13) 0.0324(16) -0.0002(11) 0.0144(13) 0.0010(11)
C12 0.0335(16) 0.0258(13) 0.0308(16) -0.0026(11) 0.0159(13) -0.0028(11)
C13 0.0336(16) 0.0195(12) 0.0313(16) -0.0019(11) 0.0138(13) -0.0004(11)
C14 0.0284(16) 0.0249(14) 0.0307(17) 0.0029(12) 0.0111(14) 0.0017(12)
C15 0.0301(15) 0.0239(12) 0.0319(15) 0.0002(12) 0.0129(12) -0.0055(11)
C16 0.0295(16) 0.0233(12) 0.0394(18) 0.0011(11) 0.0145(14) 0.0006(11)
C17 0.0274(16) 0.0213(12) 0.0372(17) 0.0010(12) 0.0114(13) -0.0013(11)
C18 0.0437(19) 0.0305(15) 0.049(2) -0.0006(13) 0.0275(16) -0.0026(12)
C19 0.0430(19) 0.0244(14) 0.055(2) -0.0003(13) 0.0250(17) -0.0038(13)
C20 0.0359(17) 0.0240(14) 0.0350(18) -0.0021(12) 0.0095(14) -0.0009(12)
C21 0.0448(19) 0.0321(15) 0.0339(18) -0.0007(13) 0.0160(15) -0.0010(14)
C22 0.0341(19) 0.0258(16) 0.0441(19) 0.0011(14) 0.0173(16) -0.0052(13)
C23 0.0440(19) 0.0268(15) 0.0422(19) -0.0004(13) 0.0151(16) -0.0026(13)
C24 0.0323(16) 0.0272(13) 0.0407(18) 0.0024(12) 0.0178(14) -0.0006(12)
C25 0.0273(15) 0.0246(13) 0.0337(16) -0.0005(12) 0.0106(13) 0.0012(11)
C26 0.0329(17) 0.0319(15) 0.0378(18) 0.0037(12) 0.0189(15) 0.0057(12)
C27 0.0353(17) 0.0347(16) 0.0409(18) 0.0092(13) 0.0164(15) 0.0015(13)
C28 0.0368(18) 0.0267(15) 0.0364(19) 0.0030(13) 0.0087(15) 0.0039(13)
C29 0.0360(18) 0.0307(15) 0.050(2) -0.0017(14) 0.0217(16) 0.0071(13)
C30 0.0369(18) 0.0263(14) 0.047(2) 0.0015(13) 0.0231(16) 0.0026(13)
C31 0.044(2) 0.0360(17) 0.061(2) 0.0106(16) 0.0256(19) 0.0088(14)
C1S 0.068(3) 0.078(3) 0.079(3) 0.020(3) 0.036(3) 0.001(2)
F1 0.172(3) 0.0577(15) 0.144(3) 0.0262(17) 0.131(3) 0.0367(18)
F2 0.177(4) 0.132(3) 0.124(3) 0.072(3) 0.106(3) 0.075(3)
F3 0.189(4) 0.0686(19) 0.178(4) -0.038(2) 0.126(3) -0.061(2)

loop_
_atom_type_symbol
_atom_type_description
_atom_type_scat_dispersion_real
_atom_type_scat_dispersion_imag
_atom_type_scat_source
C C 0.0033 0.0016 'International Tables Vol C Tables 4.2.6.8 and 6.1.1.4'
H H 0.0000 0.0000 'International Tables Vol C Tables 4.2.6.8 and 6.1.1.4'
N N 0.0061 0.0033 'International Tables Vol C Tables 4.2.6.8 and 6.1.1.4'
O O 0.0106 0.0060 'International Tables Vol C Tables 4.2.6.8 and 6.1.1.4'
F F 0.0171 0.0103 'International Tables Vol C Tables 4.2.6.8 and 6.1.1.4'
S S 0.1246 0.1234 'International Tables Vol C Tables 4.2.6.8 and 6.1.1.4'
Ag Ag -0.8971 1.1015 'International Tables Vol C Tables 4.2.6.8 and 6.1.1.4'

loop_
_geom_angle_atom_site_label_1
_geom_angle_atom_site_label_2
_geom_angle_atom_site_label_3
_geom_angle
_geom_angle_site_symmetry_1
_geom_angle_site_symmetry_3
N2 Ag1 N3 159.75(13) 3_435 2_575
N2 Ag1 N1 90.82(13) 3_435 .
N3 Ag1 N1 95.32(13) 2_575 .
O2 S1 O3 113.3(2) . .
O2 S1 O1 116.3(2) . .
O3 S1 O1 114.73(18) . .
O2 S1 C1 102.7(2) . .
O3 S1 C1 103.9(3) . .
O1 S1 C1 103.73(19) . .
C2 N1 Ag1 156.5(4) . .
C23 N2 Ag1 166.3(3) . 3_565
C31 N3 Ag1 159.2(4) . 2_574
O2S N1S O1S 123.7(4) . .
O2S N1S C1S 118.2(4) . .
O1S N1S C1S 118.0(4) . .
F1 C1 F2 107.4(5) . .
F1 C1 F3 109.9(4) . .
F2 C1 F3 107.2(4) . .
F1 C1 S1 111.4(3) . .
F2 C1 S1 111.4(4) . .
F3 C1 S1 109.4(4) . .
N1 C2 C3 176.8(5) . .
C8 C3 C4 120.4(3) . .
C8 C3 C2 118.6(3) . .
C4 C3 C2 121.0(3) . .
C5 C4 C3 119.8(3) . .
C4 C5 C6 119.9(3) . .
C7 C6 C5 119.9(3) . .
C7 C6 C9 121.3(3) . .
C5 C6 C9 118.7(3) . .
C8 C7 C6 120.2(3) . .
C7 C8 C3 119.7(3) . .
O4 C9 C10 120.5(3) . .
O4 C9 C6 120.8(3) . .
C10 C9 C6 118.6(3) . .
C15 C10 C11 120.0(3) . .
C15 C10 C9 122.4(3) . .
C11 C10 C9 117.6(3) . .
C10 C11 C12 120.0(3) . .
C13 C12 C11 119.9(3) . .
C13 C12 C16 121.7(2) . .
C11 C12 C16 118.4(2) . .
C12 C13 C14 120.6(3) . .
C13 C14 C15 118.7(3) . .
C13 C14 C24 123.6(3) . .
C15 C14 C24 117.5(3) . .
C10 C15 C14 120.5(3) . .
O5 C16 C17 120.4(3) . .
O5 C16 C12 119.9(3) . .
C17 C16 C12 119.6(2) . .
C22 C17 C18 120.7(3) . .
C22 C17 C16 120.8(3) . .
C18 C17 C16 118.3(3) . .
C19 C18 C17 120.3(3) . .
C18 C19 C20 118.6(3) . .
C21 C20 C19 121.7(3) . .
C21 C20 C23 118.9(3) . .
C19 C20 C23 119.4(3) . .
C20 C21 C22 118.7(3) . .
C17 C22 C21 119.9(3) . .
N2 C23 C20 178.2(4) . .
O6 C24 C14 120.5(3) . .
O6 C24 C25 119.4(3) . .
C14 C24 C25 120.1(2) . .
C26 C25 C30 120.0(3) . .
C26 C25 C24 122.3(3) . .
C30 C25 C24 117.6(3) . .
C27 C26 C25 120.7(3) . .
C26 C27 C28 118.4(3) . .
C29 C28 C27 121.9(3) . .
C29 C28 C31 119.7(3) . .
C27 C28 C31 118.3(3) . .
C28 C29 C30 119.3(3) . .
C29 C30 C25 119.5(3) . .
N3 C31 C28 177.8(4) . .

loop_
_geom_bond_atom_site_label_1
_geom_bond_atom_site_label_2
_geom_bond_distance
_geom_bond_site_symmetry_2
Ag1 N2 2.189(3) 3_435
Ag1 N3 2.189(3) 2_575
Ag1 N1 2.510(3) .
S1 O2 1.426(4) .
S1 O3 1.433(3) .
S1 O1 1.457(3) .
S1 C1 1.802(5) .
O4 C9 1.218(4) .
O5 C16 1.221(4) .
O6 C24 1.213(4) .
O1S N1S 1.206(4) .
O2S N1S 1.208(5) .
N1 C2 1.138(5) .
N2 C23 1.129(4) .
N2 Ag1 2.189(3) 3_565
N3 C31 1.129(4) .
N3 Ag1 2.189(3) 2_574
N1S C1S 1.470(6) .
C1 F1 1.324(5) .
C1 F2 1.326(7) .
C1 F3 1.346(7) .
C2 C3 1.450(5) .
C3 C8 1.389(5) .
C3 C4 1.393(5) .
C4 C5 1.381(4) .
C5 C6 1.399(4) .
C6 C7 1.390(5) .
C6 C9 1.508(4) .
C7 C8 1.384(5) .
C9 C10 1.504(4) .
C10 C15 1.388(4) .
C10 C11 1.388(4) .
C11 C12 1.393(4) .
C12 C13 1.386(4) .
C12 C16 1.507(4) .
C13 C14 1.401(4) .
C14 C15 1.400(4) .
C14 C24 1.504(4) .
C16 C17 1.503(4) .
C17 C22 1.385(5) .
C17 C18 1.399(4) .
C18 C19 1.381(4) .
C19 C20 1.401(5) .
C20 C21 1.395(4) .
C20 C23 1.453(4) .
C21 C22 1.399(5) .
C24 C25 1.508(4) .
C25 C26 1.397(4) .
C25 C30 1.402(4) .
C26 C27 1.382(4) .
C27 C28 1.398(5) .
C28 C29 1.382(5) .
C28 C31 1.458(5) .
C29 C30 1.393(4) .
